data_4347950
loop_
_publ_author_name
'Aguirrechu-Comer\'on, Amagoia'
'Hern\'andez-Molina, Rita'
'Rodr\'iguez-Hern\'andez, Pl\'acida'
'Mu\~noz, Alfonso'
'Rodr\'iguez-Mendoza, Ulises R'
'Lav\'in, V\?\'ictor'
'Angel, Ross J.'
'Gonzalez-Platas, Javier'

_publ_section_title
;
 Experimental and ab Initio Study of
 Catena(bis(\m2-iodo)-6-methylquinoline-copper(I)) under Pressure:
 Synthesis, Crystal Structure, Electronic, and Luminescence Properties.
;
_journal_issue 15
_journal_name_full 'Inorganic chemistry'
_journal_page_first 7476
_journal_page_last 7484
_journal_paper_doi 10.1021/acs.inorgchem.6b00796
_journal_volume 55
_journal_year 2016
_chemical_formula_moiety 'C10 H9 Cu I N'
_chemical_formula_sum 'C10 H9 Cu I N'
_chemical_formula_weight 333.62
_space_group_crystal_system triclinic
_space_group_IT_number 2
_space_group_name_Hall '-P 1'
_space_group_name_H-M_alt 'P -1'
_atom_sites_solution_hydrogens geom
_atom_sites_solution_primary direct
_audit_creation_date 2016-03-11
_audit_creation_method
;
Olex2 1.2
(compiled 2016.02.19 svn.r3266 for OlexSys, GUI svn.r5155)
;
_cell_angle_alpha 89.417(14)
_cell_angle_beta 87.462(13)
_cell_angle_gamma 80.013(13)
_cell_formula_units_Z 2
_cell_length_a 4.1322(4)
_cell_length_b 9.4165(16)
_cell_length_c 10.0257(18)
_cell_measurement_reflns_used 1438
_cell_measurement_temperature 298(1)
_cell_measurement_theta_max 27.9260
_cell_measurement_theta_min 2.9730
_cell_volume 383.82(10)
_computing_cell_refinement 'CrysAlisPro 1.171.38.41l (Rigaku OD, 2015)'
_computing_data_collection 'CrysAlisPro 1.171.38.41l (Rigaku OD, 2015)'
_computing_data_reduction 'CrysAlisPro 1.171.38.41l (Rigaku OD, 2015)'
_computing_molecular_graphics 'Olex2 (Dolomanov et al., 2009)'
_computing_publication_material 'Olex2 (Dolomanov et al., 2009)'
_computing_structure_refinement 'ShelXL (Sheldrick, 2015)'
_computing_structure_solution 'ShelXT (Sheldrick, 2015)'
_diffrn_ambient_pressure 6150000(60000)
_diffrn_ambient_temperature 298(1)
_diffrn_detector 'CCD plate'
_diffrn_detector_area_resol_mean 8.1268
_diffrn_detector_type EosS2
_diffrn_measured_fraction_theta_full 0.353
_diffrn_measured_fraction_theta_max 0.306
_diffrn_measurement_details
;
List of Runs (angles in degrees, time in seconds):

  # Type    Start    End  Width  t~exp~   \w     \q     \k     \f   Frames
--------------------------------------------------------------------------
  1  \w    -10.00  27.00   0.25   10.00    --   26.32  39.00 -12.00  148
  2  \w      6.00  31.00   0.25   10.00    --   26.32  26.00  -7.00  100
  3  \w    -22.00   4.00   0.25   10.00    --   26.32  97.00 -35.00  104
  4  \w    -46.00 -17.00   0.25   10.00    --   26.32 134.00 -57.00  116
  5  \w    -12.00  14.00   0.25   10.00    --  -27.10  39.00 -12.00  104
  6  \w    -30.00  36.00   0.25   10.00    --  -27.10 -26.00   7.00  264
  7  \w    -32.00  -5.00   0.25   10.00    --   26.32  26.00  -7.00  108
  8  \w    -49.00 -15.00   0.25   10.00    --  -27.10  39.00 -12.00  136
  9  \w    -46.00 -17.00   0.25   10.00    --   26.32 134.00 123.00  116
 10  \w    -84.00 -21.00   0.25   10.00    --  -27.10 114.00 135.00  252
 11  \w    -20.00  25.00   0.25   10.00    --   26.32  39.00 167.00  180
 12  \w    -48.00  18.00   0.25   10.00    --  -27.10  26.00 172.00  264
 13  \w   -108.00 -68.00   0.25   10.00    --  -27.10-178.00 -90.00  160
 14  \w     -1.00  30.00   0.25   10.00    --   26.32 -39.00-167.00  124
;
_diffrn_measurement_device 'four-circle diffractometer'
_diffrn_measurement_device_type 'SuperNova, Dualflex, EosS2'
_diffrn_measurement_method '\w scans'
_diffrn_orient_matrix_type 'CrysAlisPro convention (1999,Acta A55,543-557)'
_diffrn_orient_matrix_UB_11 -0.0182437000
_diffrn_orient_matrix_UB_12 0.0573970000
_diffrn_orient_matrix_UB_13 -0.0469409000
_diffrn_orient_matrix_UB_21 0.0421532000
_diffrn_orient_matrix_UB_22 -0.0502949000
_diffrn_orient_matrix_UB_23 -0.0527926000
_diffrn_orient_matrix_UB_31 -0.1683008000
_diffrn_orient_matrix_UB_32 -0.0050913000
_diffrn_orient_matrix_UB_33 -0.0049655000
_diffrn_radiation_monochromator graphite
_diffrn_radiation_probe x-ray
_diffrn_radiation_type MoK\a
_diffrn_radiation_wavelength 0.71073
_diffrn_reflns_av_R_equivalents 0.0553
_diffrn_reflns_av_unetI/netI 0.0451
_diffrn_reflns_Laue_measured_fraction_full 0.353
_diffrn_reflns_Laue_measured_fraction_max 0.306
_diffrn_reflns_limit_h_max 5
_diffrn_reflns_limit_h_min -5
_diffrn_reflns_limit_k_max 9
_diffrn_reflns_limit_k_min -9
_diffrn_reflns_limit_l_max 11
_diffrn_reflns_limit_l_min -11
_diffrn_reflns_number 2265
_diffrn_reflns_point_group_measured_fraction_full 0.353
_diffrn_reflns_point_group_measured_fraction_max 0.306
_diffrn_reflns_theta_full 25.242
_diffrn_reflns_theta_max 28.230
_diffrn_reflns_theta_min 2.990
_diffrn_source 'fine-focus sealed X-ray tube'
_diffrn_source_type 'Enhance (Mo) X-ray Source'
_exptl_absorpt_coefficient_mu 6.800
_exptl_absorpt_correction_T_max 1.00000
_exptl_absorpt_correction_T_min 0.63164
_exptl_absorpt_correction_type multi-scan
_exptl_absorpt_process_details
;
CrysAlisPro 1.171.38.41l (Rigaku Oxford Diffraction, 2015)
Empirical absorption correction using spherical harmonics,
 implemented in SCALE3 ABSPACK scaling algorithm.
;
_exptl_crystal_colour yellow
_exptl_crystal_colour_primary yellow
_exptl_crystal_density_diffrn 2.887
_exptl_crystal_description plate
_exptl_crystal_F_000 316
_exptl_crystal_size_max 0.174
_exptl_crystal_size_mid 0.076
_exptl_crystal_size_min 0.05
_refine_diff_density_max 0.734
_refine_diff_density_min -0.769
_refine_diff_density_rms 0.168
_refine_ls_extinction_coef 0.018(3)
_refine_ls_extinction_expression Fc^*^=kFc[1+0.001xFc^2^\l^3^/sin(2\q)]^-1/4^
_refine_ls_extinction_method 'SHELXL-2014/7 (Sheldrick 2014'
_refine_ls_goodness_of_fit_ref 1.056
_refine_ls_hydrogen_treatment constr
_refine_ls_matrix_type full
_refine_ls_number_parameters 60
_refine_ls_number_reflns 582
_refine_ls_number_restraints 0
_refine_ls_restrained_S_all 1.056
_refine_ls_R_factor_all 0.0437
_refine_ls_R_factor_gt 0.0361
_refine_ls_shift/su_max 0.000
_refine_ls_shift/su_mean 0.000
_refine_ls_structure_factor_coef Fsqd
_refine_ls_weighting_details 'w=1/[\s^2^(Fo^2^)+(0.0641P)^2^] where P=(Fo^2^+2Fc^2^)/3'
_refine_ls_weighting_scheme calc
_refine_ls_wR_factor_gt 0.0898
_refine_ls_wR_factor_ref 0.0932
_reflns_Friedel_coverage 0.000
_reflns_number_gt 530
_reflns_number_total 582
_reflns_threshold_expression 'I > 2\s(I)'
_cod_data_source_file ic6b00796_si_001.cif
_cod_data_source_block CuI_11_615GPa
_cod_database_code 4347950
_shelx_space_group_comment
;
The symmetry employed for this shelxl refinement is uniquely defined
by the following loop, which should always be used as a source of
symmetry information in preference to the above space-group names.
They are only intended as comments.
;
_reflns_odcompleteness_completeness 34.68
_reflns_odcompleteness_iscentric 1
_reflns_odcompleteness_theta 26.32
_olex2_refinement_description
;
1. Fixed Uiso
 At 1.2 times of:
  All C(H) groups
 At 1.5 times of:
  All C(H,H,H) groups
2.a Aromatic/amide H refined with riding coordinates:
 C1(H1), C8(H8), C5(H5), C2(H2), C7(H7), C3(H3)
2.b Idealised Me refined as rotating group:
 C10(H10A,H10B,H10C)
;
_shelx_shelxl_version_number 2014/7
_olex2_submission_special_instructions 'No special instructions were received'
_oxdiff_exptl_absorpt_empirical_details
;
Empirical correction (ABSPACK) includes:
- Absorption correction using spherical harmonics
- Frame scaling
;
_oxdiff_exptl_absorpt_empirical_full_max 3.189
_oxdiff_exptl_absorpt_empirical_full_min 0.425

loop_
_space_group_symop_operation_xyz
'x, y, z'
'-x, -y, -z'

loop_
_atom_site_label
_atom_site_type_symbol
_atom_site_fract_x
_atom_site_fract_y
_atom_site_fract_z
_atom_site_U_iso_or_equiv
_atom_site_adp_type
_atom_site_occupancy
_atom_site_site_symmetry_order
_atom_site_calc_flag
_atom_site_refinement_flags_posn
I1 I 1.34594(12) 0.33981(13) 0.12285(11) 0.0148(3) Uiso 1 1 d .
Cu1 Cu 1.1864(3) 0.5972(3) 0.0326(2) 0.020(2) Uani 1 1 d .
N1 N 1.0116(16) 0.7630(18) 0.1538(15) 0.0108(15) Uiso 1 1 d .
C9 C 0.7691(19) 0.752(2) 0.2512(18) 0.0113(17) Uiso 1 1 d .
C4 C 0.601(2) 0.885(2) 0.3151(19) 0.0143(19) Uiso 1 1 d .
C1 C 1.089(2) 0.891(2) 0.1241(19) 0.0155(19) Uiso 1 1 d .
H1 H 1.2633 0.8939 0.0627 0.019 Uiso 1 1 calc R
C8 C 0.6829(19) 0.622(2) 0.2811(18) 0.0111(17) Uiso 1 1 d .
H8 H 0.7845 0.5399 0.2348 0.013 Uiso 1 1 calc R
C5 C 0.3638(19) 0.864(2) 0.4180(18) 0.0112(17) Uiso 1 1 d .
H5 H 0.2526 0.9438 0.4644 0.013 Uiso 1 1 calc R
C2 C 0.924(2) 1.025(2) 0.1799(19) 0.019(2) Uiso 1 1 d .
H2 H 0.9775 1.1132 0.1528 0.023 Uiso 1 1 calc R
C6 C 0.293(2) 0.734(2) 0.4508(19) 0.0128(18) Uiso 1 1 d .
C7 C 0.449(2) 0.612(2) 0.3784(18) 0.0145(18) Uiso 1 1 d .
H7 H 0.3900 0.5225 0.3976 0.017 Uiso 1 1 calc R
C3 C 0.678(2) 1.014(2) 0.2780(18) 0.0123(18) Uiso 1 1 d .
H3 H 0.5636 1.0978 0.3184 0.015 Uiso 1 1 calc R
C10 C 0.062(2) 0.713(2) 0.5675(18) 0.0129(18) Uiso 1 1 d .
H10A H 0.1865 0.6749 0.6421 0.019 Uiso 1 1 calc GR
H10B H -0.0787 0.6477 0.5428 0.019 Uiso 1 1 calc GR
H10C H -0.0702 0.8046 0.5916 0.019 Uiso 1 1 calc GR

loop_
_atom_site_aniso_label
_atom_site_aniso_U_11
_atom_site_aniso_U_22
_atom_site_aniso_U_33
_atom_site_aniso_U_23
_atom_site_aniso_U_13
_atom_site_aniso_U_12
Cu1 0.0283(6) 0.014(4) 0.017(3) 0.001(4) 0.0048(10) -0.0029(10)

loop_
_atom_type_symbol
_atom_type_description
_atom_type_scat_dispersion_real
_atom_type_scat_dispersion_imag
_atom_type_scat_source
C C 0.0033 0.0016 'International Tables Vol C Tables 4.2.6.8 and 6.1.1.4'
H H 0.0000 0.0000 'International Tables Vol C Tables 4.2.6.8 and 6.1.1.4'
Cu Cu 0.3201 1.2651 'International Tables Vol C Tables 4.2.6.8 and 6.1.1.4'
I I -0.4742 1.8119 'International Tables Vol C Tables 4.2.6.8 and 6.1.1.4'
N N 0.0061 0.0033 'International Tables Vol C Tables 4.2.6.8 and 6.1.1.4'

loop_
_exptl_crystal_face_index_h
_exptl_crystal_face_index_k
_exptl_crystal_face_index_l
_exptl_crystal_face_perp_dist
-6 -4 -1 0.0547
-2 -9 -10 0.0365
6 3 -2 0.0728
2 9 10 0.0363
0 -10 9 0.0250
0 10 -9 0.0250

loop_
_geom_angle_atom_site_label_1
_geom_angle_atom_site_label_2
_geom_angle_atom_site_label_3
_geom_angle
_geom_angle_site_symmetry_1
_geom_angle_site_symmetry_3
Cu1 I1 Cu1 70.15(6) . 2_865
Cu1 I1 Cu1 60.99(6) . 2_765
Cu1 I1 Cu1 102.31(10) 2_865 2_765
I1 Cu1 I1 109.85(6) . 2_865
I1 Cu1 I1 119.01(6) . 2_765
I1 Cu1 I1 102.31(10) 2_865 2_765
I1 Cu1 Cu1 62.52(12) . 2_765
I1 Cu1 Cu1 122.68(8) 2_865 2_765
I1 Cu1 Cu1 55.07(10) . 2_865
I1 Cu1 Cu1 54.78(8) 2_865 2_865
I1 Cu1 Cu1 127.37(8) 2_765 2_865
Cu1 Cu1 I1 56.48(9) 2_765 2_765
Cu1 Cu1 Cu1 94.01(11) 2_765 2_865
N1 Cu1 I1 110.2(4) . 2_865
N1 Cu1 I1 121.6(6) . .
N1 Cu1 I1 91.4(4) . 2_765
N1 Cu1 Cu1 139.1(3) . 2_865
N1 Cu1 Cu1 121.6(2) . 2_765
C9 N1 Cu1 121.0(10) . .
C1 N1 Cu1 118.4(9) . .
C1 N1 C9 119.6(10) . .
N1 C9 C4 117.9(17) . .
C8 C9 N1 120.2(9) . .
C8 C9 C4 121.9(12) . .
C5 C4 C9 114.1(18) . .
C3 C4 C9 120.8(13) . .
C3 C4 C5 125.1(11) . .
N1 C1 H1 117.6 . .
N1 C1 C2 124.7(13) . .
C2 C1 H1 117.6 . .
C9 C8 H8 120.0 . .
C7 C8 C9 120.0(10) . .
C7 C8 H8 120.0 . .
C4 C5 H5 118.4 . .
C6 C5 C4 123.3(11) . .
C6 C5 H5 118.4 . .
C1 C2 H2 122.2 . .
C3 C2 C1 115.5(19) . .
C3 C2 H2 122.2 . .
C5 C6 C7 119.5(15) . .
C5 C6 C10 122.0(10) . .
C7 C6 C10 118(2) . .
C8 C7 C6 121.0(18) . .
C8 C7 H7 119.5 . .
C6 C7 H7 119.5 . .
C4 C3 C2 121.3(12) . .
C4 C3 H3 119.3 . .
C2 C3 H3 119.3 . .
C6 C10 H10A 109.5 . .
C6 C10 H10B 109.5 . .
C6 C10 H10C 109.5 . .
H10A C10 H10B 109.5 . .
H10A C10 H10C 109.5 . .
H10B C10 H10C 109.5 . .

loop_
_geom_bond_atom_site_label_1
_geom_bond_atom_site_label_2
_geom_bond_distance
_geom_bond_site_symmetry_2
I1 Cu1 2.565(4) .
I1 Cu1 2.574(2) 2_865
I1 Cu1 2.730(2) 2_765
Cu1 I1 2.574(2) 2_865
Cu1 I1 2.730(2) 2_765
Cu1 Cu1 2.691(3) 2_765
Cu1 Cu1 2.954(3) 2_865
Cu1 N1 2.001(7) .
N1 C9 1.383(18) .
N1 C1 1.33(3) .
C9 C4 1.459(15) .
C9 C8 1.36(3) .
C4 C5 1.43(2) .
C4 C3 1.35(3) .
C1 H1 0.9300 .
C1 C2 1.432(17) .
C8 H8 0.9300 .
C8 C7 1.36(2) .
C5 H5 0.9300 .
C5 C6 1.34(3) .
C2 H2 0.9300 .
C2 C3 1.40(2) .
C6 C7 1.412(14) .
C6 C10 1.51(2) .
C7 H7 0.9300 .
C3 H3 0.9300 .
C10 H10A 0.9600 .
C10 H10B 0.9600 .
C10 H10C 0.9600 .

loop_
_geom_torsion_atom_site_label_1
_geom_torsion_atom_site_label_2
_geom_torsion_atom_site_label_3
_geom_torsion_atom_site_label_4
_geom_torsion
Cu1 N1 C9 C4 -166.4(11)
Cu1 N1 C9 C8 11(2)
Cu1 N1 C1 C2 164.1(12)
N1 C9 C4 C5 -177.7(13)
N1 C9 C4 C3 1(2)
N1 C9 C8 C7 178.9(15)
N1 C1 C2 C3 4(2)
C9 N1 C1 C2 -4(2)
C9 C4 C5 C6 -2(2)
C9 C4 C3 C2 -2(2)
C9 C8 C7 C6 -1(2)
C4 C9 C8 C7 -4(2)
C4 C5 C6 C7 -3(2)
C4 C5 C6 C10 174.9(15)
C1 N1 C9 C4 2(2)
C1 N1 C9 C8 178.9(16)
C1 C2 C3 C4 -1(2)
C8 C9 C4 C5 5(2)
C8 C9 C4 C3 -175.9(16)
C5 C4 C3 C2 177.2(15)
C5 C6 C7 C8 4(2)
C3 C4 C5 C6 179.3(16)
C10 C6 C7 C8 -173.6(14)

loop_
_exptl_oxdiff_crystal_face_indexfrac_h
_exptl_oxdiff_crystal_face_indexfrac_k
_exptl_oxdiff_crystal_face_indexfrac_l
_exptl_oxdiff_crystal_face_x
_exptl_oxdiff_crystal_face_y
_exptl_oxdiff_crystal_face_z
-5.7436 -4.4560 -0.5467 -0.1253 0.0109 0.9921
-2.2725 -9.3636 -9.5119 -0.0495 0.8773 0.4774
5.7372 2.5161 -1.8202 0.1252 0.2114 -0.9694
1.9949 9.3586 9.7427 0.0434 -0.9009 -0.4318
0.0205 -9.7815 9.3351 -1.0000 0.0000 0.0000
-0.0205 9.7815 -9.3351 1.0000 0.0000 0.0000
